data_4336725
loop_
_publ_author_name
'Nihal Deligonul'
'Thomas G. Gray'

_publ_section_title
;
 Azadipyrromethene Complexes of d8 Metal Centers: Rhodium(I), Iridium(I),
 Palladium(II), and Platinum(II)
;
_journal_name_full 'Inorganic Chemistry'
_journal_page_first 13048
_journal_page_last 13057
_journal_paper_doi 10.1021/ic4017239
_journal_volume 52
_journal_year 2013
_chemical_formula_moiety 'C42 H39 N3 O2 Pd'
_chemical_formula_sum 'C42 H39 N3 O2 Pd'
_chemical_formula_weight 724.16
_chemical_name_systematic
;
 ?
;
_space_group_IT_number 4
_symmetry_cell_setting monoclinic
_symmetry_space_group_name_Hall 'P 2yb'
_symmetry_space_group_name_H-M 'P 1 21 1'
_atom_sites_solution_hydrogens geom
_atom_sites_solution_primary direct
_atom_sites_solution_secondary difmap
_audit_creation_method SHELXL-97
_cell_angle_alpha 90.00
_cell_angle_beta 91.662(3)
_cell_angle_gamma 90.00
_cell_formula_units_Z 4
_cell_length_a 12.512(3)
_cell_length_b 10.357(3)
_cell_length_c 26.596(6)
_cell_measurement_reflns_used 1246
_cell_measurement_temperature 170(2)
_cell_measurement_theta_max 14.23
_cell_measurement_theta_min 2.27
_cell_volume 3445.0(15)
_computing_cell_refinement 'Bruker SMART'
_computing_data_collection 'Bruker SMART'
_computing_data_reduction 'Bruker SAINT'
_computing_molecular_graphics 'Bruker SHELXTL'
_computing_publication_material 'Bruker SHELXTL'
_computing_structure_refinement 'SHELXL-97 (Sheldrick, 1997)'
_computing_structure_solution 'SHELXS-97 (Sheldrick, 1990)'
_diffrn_ambient_temperature 170(2)
_diffrn_measured_fraction_theta_full 1.000
_diffrn_measured_fraction_theta_max 1.000
_diffrn_measurement_device_type 'AXS APEX II CCD area detector'
_diffrn_measurement_method 'phi and omega scans'
_diffrn_radiation_monochromator graphite
_diffrn_radiation_source 'fine-focus sealed tube'
_diffrn_radiation_type MoK\a
_diffrn_radiation_wavelength 0.71073
_diffrn_reflns_av_R_equivalents 0.1505
_diffrn_reflns_av_sigmaI/netI 0.1877
_diffrn_reflns_limit_h_max 14
_diffrn_reflns_limit_h_min -14
_diffrn_reflns_limit_k_max 11
_diffrn_reflns_limit_k_min -11
_diffrn_reflns_limit_l_max 30
_diffrn_reflns_limit_l_min -30
_diffrn_reflns_number 31752
_diffrn_reflns_theta_full 24.00
_diffrn_reflns_theta_max 24.00
_diffrn_reflns_theta_min 0.77
_diffrn_standards_decay_% none
_diffrn_standards_number 0
_exptl_absorpt_coefficient_mu 0.580
_exptl_absorpt_correction_T_max 0.9772
_exptl_absorpt_correction_T_min 0.8758
_exptl_absorpt_correction_type multi-scan
_exptl_absorpt_process_details 'AXScale in APEX 2 (Bruker, 2004)'
_exptl_crystal_colour red
_exptl_crystal_density_diffrn 1.396
_exptl_crystal_description Irregular
_exptl_crystal_F_000 1496
_exptl_crystal_size_max 0.23
_exptl_crystal_size_mid 0.19
_exptl_crystal_size_min 0.04
_refine_diff_density_max 0.616
_refine_diff_density_min -0.956
_refine_diff_density_rms 0.124
_refine_ls_abs_structure_details 'Flack H D (1983), Acta Cryst. A39, 876-881'
_refine_ls_abs_structure_Flack -0.06(5)
_refine_ls_extinction_method none
_refine_ls_goodness_of_fit_ref 1.000
_refine_ls_hydrogen_treatment constr
_refine_ls_matrix_type full
_refine_ls_number_parameters 869
_refine_ls_number_reflns 10822
_refine_ls_number_restraints 1
_refine_ls_restrained_S_all 1.000
_refine_ls_R_factor_all 0.1440
_refine_ls_R_factor_gt 0.0663
_refine_ls_shift/su_max 0.049
_refine_ls_shift/su_mean 0.005
_refine_ls_structure_factor_coef Fsqd
_refine_ls_weighting_details 'calc w=1/[\s^2^(Fo^2^)+(0.0657P)^2^+0.1252P] where P=(Fo^2^+2Fc^2^)/3'
_refine_ls_weighting_scheme calc
_refine_ls_wR_factor_gt 0.1280
_refine_ls_wR_factor_ref 0.1722
_reflns_number_gt 6030
_reflns_number_total 10822
_reflns_threshold_expression >2sigma(I)
_cod_data_source_file ic4017239_si_002_10.cif
_cod_data_source_block nd040510_0m
_cod_original_cell_volume 3444.9(14)
_cod_database_code 4336725

loop_
_symmetry_equiv_pos_as_xyz
'x, y, z'
'-x, y+1/2, -z'

loop_
_atom_site_label
_atom_site_type_symbol
_atom_site_fract_x
_atom_site_fract_y
_atom_site_fract_z
_atom_site_U_iso_or_equiv
_atom_site_adp_type
_atom_site_occupancy
_atom_site_symmetry_multiplicity
_atom_site_calc_flag
_atom_site_refinement_flags
Pd1 Pd 0.62669(7) 0.77239(9) 0.09747(3) 0.0319(3) Uani 1 1 d .
Pd2 Pd 1.04750(7) 0.51743(10) 0.40277(4) 0.0345(3) Uani 1 1 d .
N6 N 0.9408(7) 0.5097(11) 0.4613(4) 0.030(2) Uani 1 1 d .
N4 N 0.9267(7) 0.6100(10) 0.3618(4) 0.030(3) Uani 1 1 d .
N5 N 0.7780(7) 0.5223(12) 0.4094(4) 0.030(2) Uani 1 1 d .
C43 C 0.8186(10) 0.5788(13) 0.3715(5) 0.038(4) Uani 1 1 d .
C44 C 0.7520(9) 0.6346(12) 0.3297(4) 0.028(3) Uani 1 1 d .
C47 C 1.0257(9) 0.7461(13) 0.3016(4) 0.032(3) Uani 1 1 d .
C52 C 1.0341(8) 0.7728(14) 0.2509(4) 0.036(3) Uani 1 1 d .
H52 H 0.9807 0.7433 0.2275 0.043 Uiso 1 1 calc R
C57 C 0.4173(12) 0.6431(16) 0.3112(6) 0.054(4) Uani 1 1 d .
H57 H 0.3417 0.6448 0.3065 0.065 Uiso 1 1 calc R
C46 C 0.9263(9) 0.6811(12) 0.3196(5) 0.032(3) Uani 1 1 d .
C50 C 1.1982(10) 0.8837(13) 0.2689(6) 0.042(4) Uani 1 1 d .
C45 C 0.8222(9) 0.6977(13) 0.2993(4) 0.034(3) Uani 1 1 d .
H45 H 0.8035 0.7446 0.2696 0.041 Uiso 1 1 calc R
C54 C 0.6330(9) 0.6330(14) 0.3232(5) 0.037(4) Uani 1 1 d .
C55 C 0.5849(9) 0.7491(15) 0.3075(5) 0.050(4) Uani 1 1 d .
H55 H 0.6264 0.8239 0.3013 0.060 Uiso 1 1 calc R
C59 C 0.5758(9) 0.5274(15) 0.3354(5) 0.047(3) Uani 1 1 d .
H59 H 0.6097 0.4523 0.3488 0.056 Uiso 1 1 calc R
C49 C 1.1920(11) 0.8546(12) 0.3182(5) 0.041(4) Uani 1 1 d .
H49 H 1.2468 0.8813 0.3414 0.049 Uiso 1 1 calc R
C51 C 1.1218(11) 0.8437(14) 0.2340(5) 0.053(4) Uani 1 1 d .
H51 H 1.1283 0.8635 0.1994 0.063 Uiso 1 1 calc R
C56 C 0.4739(10) 0.7504(18) 0.3012(5) 0.061(5) Uani 1 1 d .
H56 H 0.4383 0.8266 0.2900 0.073 Uiso 1 1 calc R
C58 C 0.4652(10) 0.5327(17) 0.3277(5) 0.058(4) Uani 1 1 d .
H58 H 0.4231 0.4585 0.3340 0.070 Uiso 1 1 calc R
C48 C 1.1067(9) 0.7868(14) 0.3343(4) 0.037(3) Uani 1 1 d .
H48 H 1.1026 0.7668 0.3690 0.044 Uiso 1 1 calc R
C67 C 1.2584(10) 0.528(2) 0.5859(6) 0.053(4) Uani 1 1 d .
C61 C 0.7817(10) 0.4377(11) 0.4936(5) 0.032(3) Uani 1 1 d .
C70 C 0.6661(10) 0.4031(13) 0.5011(5) 0.042(4) Uani 1 1 d .
C62 C 0.8616(9) 0.4229(12) 0.5290(5) 0.037(3) Uani 1 1 d .
H62 H 0.8555 0.3862 0.5616 0.044 Uiso 1 1 calc R
C64 C 1.0600(9) 0.4888(13) 0.5363(4) 0.029(4) Uani 1 1 d .
C65 C 1.1008(9) 0.3977(14) 0.5681(5) 0.040(4) Uani 1 1 d .
H65 H 1.0613 0.3208 0.5732 0.048 Uiso 1 1 calc R
C66 C 1.2000(12) 0.4137(16) 0.5936(5) 0.053(4) Uani 1 1 d .
H66 H 1.2271 0.3486 0.6157 0.064 Uiso 1 1 calc R
C69 C 1.1202(10) 0.6009(14) 0.5298(5) 0.043(4) Uani 1 1 d .
H69 H 1.0940 0.6653 0.5073 0.051 Uiso 1 1 calc R
C72 C 0.4812(12) 0.4255(17) 0.4812(6) 0.064(5) Uani 1 1 d .
H72 H 0.4259 0.4615 0.4603 0.076 Uiso 1 1 calc R
C60 C 0.8301(10) 0.4912(12) 0.4513(5) 0.036(3) Uani 1 1 d .
C68 C 1.2169(10) 0.6210(13) 0.5553(5) 0.043(4) Uani 1 1 d .
H68 H 1.2541 0.7001 0.5514 0.052 Uiso 1 1 calc R
C73 C 0.4541(11) 0.3460(16) 0.5181(6) 0.063(5) Uani 1 1 d .
H73 H 0.3811 0.3256 0.5230 0.076 Uiso 1 1 calc R
C75 C 0.6400(11) 0.3223(12) 0.5409(5) 0.043(4) Uani 1 1 d .
H75 H 0.6951 0.2875 0.5621 0.051 Uiso 1 1 calc R
C63 C 0.9573(9) 0.4738(11) 0.5074(5) 0.033(3) Uani 1 1 d .
C71 C 0.5851(10) 0.4579(14) 0.4719(5) 0.048(4) Uani 1 1 d .
H71 H 0.6010 0.5170 0.4459 0.058 Uiso 1 1 calc R
C74 C 0.5340(11) 0.2926(16) 0.5496(6) 0.060(4) Uani 1 1 d .
H74 H 0.5160 0.2370 0.5764 0.072 Uiso 1 1 calc R
N1 N 0.5845(7) 0.7744(11) 0.0220(3) 0.032(2) Uani 1 1 d .
N2 N 0.7666(7) 0.7567(10) -0.0080(3) 0.034(3) Uani 1 1 d .
N3 N 0.7600(8) 0.6697(10) 0.0770(4) 0.035(3) Uani 1 1 d .
C7 C 0.2763(10) 0.7259(13) 0.0862(5) 0.041(4) Uani 1 1 d .
H7 H 0.2632 0.6618 0.1108 0.049 Uiso 1 1 calc R
C6 C 0.3657(10) 0.7193(12) 0.0583(5) 0.034(4) Uani 1 1 d .
H6 H 0.4116 0.6467 0.0620 0.040 Uiso 1 1 calc R
C2 C 0.6164(10) 0.8383(12) -0.0624(5) 0.034(3) Uani 1 1 d .
C22 C 0.8103(9) 0.5380(11) 0.1527(4) 0.029(3) Uani 1 1 d .
C1 C 0.6611(9) 0.7896(14) -0.0148(4) 0.035(3) Uani 1 1 d .
C12 C 0.6193(11) 0.9512(13) -0.1440(5) 0.044(4) Uani 1 1 d .
H12 H 0.5517 0.9862 -0.1361 0.052 Uiso 1 1 calc R
C9 C 0.2233(10) 0.9218(13) 0.0438(5) 0.041(4) Uani 1 1 d .
H9 H 0.1743 0.9907 0.0382 0.049 Uiso 1 1 calc R
C3 C 0.5088(10) 0.8545(13) -0.0515(5) 0.042(4) Uani 1 1 d .
H3 H 0.4552 0.8864 -0.0742 0.051 Uiso 1 1 calc R
C23 C 0.8921(9) 0.4971(13) 0.1864(5) 0.039(3) Uani 1 1 d .
H23 H 0.9642 0.5166 0.1791 0.047 Uiso 1 1 calc R
C19 C 0.9228(10) 0.6609(13) 0.0363(5) 0.040(3) Uani 1 1 d .
C24 C 0.8712(10) 0.4302(13) 0.2293(5) 0.041(4) Uani 1 1 d .
H24 H 0.9284 0.4083 0.2519 0.049 Uiso 1 1 calc R
C27 C 0.7060(8) 0.5017(13) 0.1654(5) 0.037(3) Uani 1 1 d .
H27 H 0.6480 0.5255 0.1436 0.044 Uiso 1 1 calc R
C26 C 0.6850(10) 0.4340(13) 0.2077(5) 0.041(4) Uani 1 1 d .
H26 H 0.6130 0.4141 0.2151 0.049 Uiso 1 1 calc R
C5 C 0.3912(9) 0.8162(12) 0.0246(5) 0.035(4) Uani 1 1 d .
C18 C 0.8097(10) 0.7038(13) 0.0332(5) 0.036(3) Uani 1 1 d .
C8 C 0.2032(9) 0.8277(13) 0.0785(5) 0.036(3) Uani 1 1 d .
C20 C 0.9346(9) 0.6029(12) 0.0813(5) 0.034(3) Uani 1 1 d .
H20 H 0.9995 0.5673 0.0945 0.041 Uiso 1 1 calc R
C25 C 0.7669(10) 0.3935(12) 0.2403(5) 0.038(3) Uani 1 1 d .
C21 C 0.8338(9) 0.6027(13) 0.1067(5) 0.042(4) Uani 1 1 d .
C11 C 0.6667(11) 0.8670(14) -0.1100(5) 0.042(4) Uani 1 1 d .
C13 C 0.6625(12) 0.9873(16) -0.1879(5) 0.060(5) Uani 1 1 d .
H13 H 0.6246 1.0436 -0.2102 0.073 Uiso 1 1 calc R
C14 C 0.7612(15) 0.9423(17) -0.1996(6) 0.064(5) Uani 1 1 d .
H14 H 0.7944 0.9691 -0.2296 0.077 Uiso 1 1 calc R
C4 C 0.4923(9) 0.8162(11) -0.0018(5) 0.031(3) Uani 1 1 d .
C35 C 0.5569(11) 0.8321(13) 0.1650(5) 0.037(4) Uani 1 1 d .
H35 H 0.5051 0.7730 0.1813 0.045 Uiso 1 1 calc R
O1 O 0.1151(7) 0.8249(8) 0.1077(3) 0.045(3) Uani 1 1 d .
O3 O 1.2850(7) 0.9572(9) 0.2546(4) 0.052(3) Uani 1 1 d .
O4 O 1.3494(7) 0.5348(12) 0.6144(4) 0.066(3) Uani 1 1 d .
C53 C 1.2886(10) 0.9990(19) 0.2053(6) 0.074(5) Uani 1 1 d .
H53A H 1.2932 0.9242 0.1829 0.111 Uiso 1 1 calc R
H53B H 1.3514 1.0542 0.2013 0.111 Uiso 1 1 calc R
H53C H 1.2237 1.0483 0.1967 0.111 Uiso 1 1 calc R
C78 C 1.2101(9) 0.4778(14) 0.3925(5) 0.044(4) Uani 1 1 d .
H78 H 1.2643 0.5477 0.3981 0.053 Uiso 1 1 calc R
C79 C 1.1566(9) 0.4674(12) 0.3460(5) 0.042(4) Uani 1 1 d .
H79 H 1.1721 0.5381 0.3217 0.050 Uiso 1 1 calc R
C40 C 0.7193(9) 1.0358(15) 0.2143(5) 0.052(4) Uani 1 1 d .
H40A H 0.7341 1.0045 0.2490 0.062 Uiso 1 1 calc R
H40B H 0.7692 1.1080 0.2083 0.062 Uiso 1 1 calc R
C39 C 0.6062(10) 1.0886(13) 0.2116(5) 0.038(3) Uani 1 1 d .
H39A H 0.6013 1.1592 0.2365 0.046 Uiso 1 1 calc R
H39B H 0.5571 1.0193 0.2220 0.046 Uiso 1 1 calc R
C38 C 0.5660(10) 1.1399(13) 0.1609(5) 0.041(4) Uani 1 1 d .
H38A H 0.6118 1.2140 0.1519 0.049 Uiso 1 1 calc R
H38B H 0.4929 1.1739 0.1652 0.049 Uiso 1 1 calc R
C37 C 0.5622(9) 1.0473(12) 0.1161(5) 0.044(4) Uani 1 1 d .
H37A H 0.5175 1.0864 0.0888 0.052 Uiso 1 1 calc R
H37B H 0.6354 1.0378 0.1035 0.052 Uiso 1 1 calc R
C41 C 0.7456(9) 0.9248(13) 0.1774(5) 0.038(3) Uani 1 1 d .
H41A H 0.7506 0.9618 0.1432 0.045 Uiso 1 1 calc R
H41B H 0.8168 0.8895 0.1870 0.045 Uiso 1 1 calc R
C42 C 0.6663(9) 0.8146(12) 0.1752(4) 0.036(3) Uani 1 1 d .
H42 H 0.6854 0.7382 0.1966 0.043 Uiso 1 1 calc R
C36 C 0.5190(10) 0.9153(13) 0.1273(5) 0.039(3) Uani 1 1 d .
H36 H 0.4421 0.9025 0.1172 0.047 Uiso 1 1 calc R
O2 O 0.7389(7) 0.3243(9) 0.2794(3) 0.046(2) Uani 1 1 d .
C34 C 0.8227(10) 0.2726(17) 0.3123(5) 0.053(4) Uani 1 1 d .
H34A H 0.8685 0.2153 0.2930 0.080 Uiso 1 1 calc R
H34B H 0.7906 0.2238 0.3396 0.080 Uiso 1 1 calc R
H34C H 0.8656 0.3436 0.3264 0.080 Uiso 1 1 calc R
C29 C 0.9988(10) 0.7600(15) -0.0424(5) 0.052(4) Uani 1 1 d .
H29 H 0.9405 0.8187 -0.0444 0.063 Uiso 1 1 calc R
C33 C 1.0978(10) 0.5947(13) 0.0009(5) 0.042(4) Uani 1 1 d .
H33 H 1.1062 0.5351 0.0279 0.050 Uiso 1 1 calc R
C28 C 1.0041(10) 0.6739(14) -0.0026(5) 0.042(4) Uani 1 1 d .
C32 C 1.1768(10) 0.6041(15) -0.0347(6) 0.046(4) Uani 1 1 d .
H32 H 1.2384 0.5509 -0.0315 0.055 Uiso 1 1 calc R
C17 C 0.0336(10) 0.9225(14) 0.0981(5) 0.054(4) Uani 1 1 d .
H17A H 0.0643 1.0084 0.1040 0.081 Uiso 1 1 calc R
H17B H -0.0258 0.9090 0.1207 0.081 Uiso 1 1 calc R
H17C H 0.0073 0.9160 0.0631 0.081 Uiso 1 1 calc R
C84 C 1.1550(11) 0.2597(14) 0.4315(5) 0.059(4) Uani 1 1 d .
H84A H 1.0871 0.2465 0.4122 0.071 Uiso 1 1 calc R
H84B H 1.1440 0.2287 0.4662 0.071 Uiso 1 1 calc R
C77 C 1.1778(9) 0.4020(14) 0.4337(5) 0.041(4) Uani 1 1 d .
H77 H 1.2064 0.4327 0.4671 0.049 Uiso 1 1 calc R
C81 C 1.2131(11) 0.2439(14) 0.3150(5) 0.055(4) Uani 1 1 d .
H81A H 1.1803 0.1615 0.3038 0.066 Uiso 1 1 calc R
H81B H 1.2575 0.2755 0.2874 0.066 Uiso 1 1 calc R
C80 C 1.1227(10) 0.3418(13) 0.3223(5) 0.049(4) Uani 1 1 d .
H80A H 1.0884 0.3603 0.2891 0.059 Uiso 1 1 calc R
H80B H 1.0681 0.3015 0.3435 0.059 Uiso 1 1 calc R
C82 C 1.2857(12) 0.2158(17) 0.3593(5) 0.068(5) Uani 1 1 d .
H82A H 1.3364 0.1484 0.3487 0.082 Uiso 1 1 calc R
H82B H 1.3283 0.2948 0.3660 0.082 Uiso 1 1 calc R
C83 C 1.2429(13) 0.1740(16) 0.4076(7) 0.087(6) Uani 1 1 d .
H83A H 1.3035 0.1671 0.4322 0.105 Uiso 1 1 calc R
H83B H 1.2131 0.0861 0.4029 0.105 Uiso 1 1 calc R
C30 C 1.0755(11) 0.7649(16) -0.0800(5) 0.054(4) Uani 1 1 d .
H30 H 1.0650 0.8187 -0.1087 0.065 Uiso 1 1 calc R
C16 C 0.7644(12) 0.8173(14) -0.1226(6) 0.059(5) Uani 1 1 d .
H16 H 0.8002 0.7565 -0.1013 0.071 Uiso 1 1 calc R
C31 C 1.1674(11) 0.6890(15) -0.0744(6) 0.049(4) Uani 1 1 d .
H31 H 1.2230 0.6959 -0.0978 0.059 Uiso 1 1 calc R
C15 C 0.8102(14) 0.8586(18) -0.1677(6) 0.075(6) Uani 1 1 d .
H15 H 0.8785 0.8261 -0.1759 0.090 Uiso 1 1 calc R
C10 C 0.3170(10) 0.9145(13) 0.0168(5) 0.046(4) Uani 1 1 d .
H10 H 0.3305 0.9788 -0.0077 0.055 Uiso 1 1 calc R
C76 C 1.4199(12) 0.6369(17) 0.6018(6) 0.078(6) Uani 1 1 d .
H76A H 1.4355 0.6319 0.5659 0.118 Uiso 1 1 calc R
H76B H 1.4866 0.6290 0.6218 0.118 Uiso 1 1 calc R
H76C H 1.3862 0.7200 0.6089 0.118 Uiso 1 1 calc R

loop_
_atom_site_aniso_label
_atom_site_aniso_U_11
_atom_site_aniso_U_22
_atom_site_aniso_U_33
_atom_site_aniso_U_23
_atom_site_aniso_U_13
_atom_site_aniso_U_12
Pd1 0.0254(5) 0.0343(6) 0.0359(6) -0.0009(6) 0.0007(4) 0.0009(6)
Pd2 0.0222(5) 0.0391(6) 0.0421(7) 0.0031(6) 0.0010(4) 0.0019(6)
N6 0.038(6) 0.019(6) 0.034(7) 0.001(6) 0.004(5) -0.002(6)
N4 0.031(6) 0.033(6) 0.028(7) 0.005(5) 0.002(5) -0.005(5)
N5 0.023(5) 0.029(6) 0.039(7) -0.001(7) 0.005(5) -0.005(6)
C43 0.025(8) 0.032(8) 0.056(10) 0.005(7) -0.006(7) 0.004(6)
C44 0.019(6) 0.037(8) 0.030(8) -0.011(6) 0.017(6) -0.003(6)
C47 0.020(6) 0.044(10) 0.031(8) 0.008(7) 0.001(6) 0.006(6)
C52 0.022(6) 0.050(8) 0.036(7) 0.004(9) -0.002(5) -0.003(8)
C57 0.034(9) 0.054(11) 0.072(12) 0.028(9) -0.011(8) -0.006(8)
C46 0.023(7) 0.036(8) 0.035(8) -0.003(7) 0.001(6) -0.008(6)
C50 0.018(7) 0.040(9) 0.069(12) -0.007(8) -0.002(8) 0.001(7)
C45 0.024(7) 0.054(9) 0.022(8) 0.001(7) -0.009(6) -0.006(7)
C54 0.022(7) 0.062(10) 0.027(8) -0.001(7) -0.008(6) -0.003(7)
C55 0.021(7) 0.061(11) 0.067(10) 0.010(9) -0.010(6) -0.006(8)
C59 0.027(7) 0.045(9) 0.068(10) 0.002(9) 0.001(6) -0.012(8)
C49 0.043(9) 0.038(9) 0.042(10) -0.002(7) 0.005(7) -0.007(7)
C51 0.058(10) 0.063(10) 0.038(9) 0.015(8) 0.025(8) 0.003(8)
C56 0.033(8) 0.082(14) 0.065(10) 0.031(10) -0.022(7) 0.014(10)
C58 0.043(8) 0.060(11) 0.074(11) -0.016(10) 0.011(7) -0.025(9)
C48 0.038(7) 0.042(8) 0.031(7) -0.006(8) -0.013(6) -0.002(8)
C67 0.021(7) 0.064(11) 0.072(11) -0.006(11) -0.007(7) 0.014(10)
C61 0.041(8) 0.019(7) 0.035(8) -0.006(6) 0.004(7) 0.007(6)
C70 0.038(9) 0.037(9) 0.051(10) -0.010(7) 0.004(7) 0.000(7)
C62 0.030(8) 0.031(8) 0.050(9) 0.014(7) 0.001(7) -0.008(6)
C64 0.015(6) 0.044(10) 0.027(7) 0.003(7) -0.003(5) -0.001(6)
C65 0.023(7) 0.057(10) 0.040(9) 0.002(8) -0.003(7) 0.001(7)
C66 0.056(11) 0.064(11) 0.039(10) 0.008(9) -0.015(8) 0.009(9)
C69 0.032(8) 0.047(9) 0.049(10) -0.002(8) -0.002(7) -0.004(7)
C72 0.036(9) 0.085(13) 0.071(12) 0.008(11) 0.009(8) 0.004(9)
C60 0.038(8) 0.035(10) 0.036(9) -0.012(7) 0.020(7) 0.001(7)
C68 0.032(8) 0.037(9) 0.060(10) 0.002(8) -0.013(7) 0.003(7)
C73 0.030(9) 0.078(12) 0.081(13) 0.004(10) 0.001(9) -0.001(8)
C75 0.053(9) 0.036(8) 0.039(9) 0.018(7) 0.008(7) -0.001(7)
C63 0.033(8) 0.038(9) 0.027(8) -0.004(6) -0.003(6) 0.011(6)
C71 0.034(8) 0.067(11) 0.044(9) 0.017(8) -0.001(7) 0.009(7)
C74 0.044(9) 0.063(11) 0.075(11) 0.000(10) 0.016(8) -0.029(9)
N1 0.028(5) 0.028(5) 0.039(6) 0.001(6) 0.000(5) -0.003(6)
N2 0.037(6) 0.031(7) 0.036(6) -0.005(6) 0.009(5) -0.004(6)
N3 0.030(6) 0.047(7) 0.027(7) -0.004(5) -0.005(5) -0.006(5)
C7 0.032(8) 0.060(11) 0.030(8) 0.023(7) 0.005(7) -0.020(7)
C6 0.030(8) 0.023(8) 0.047(10) 0.015(7) -0.007(7) 0.000(6)
C2 0.028(8) 0.037(8) 0.037(9) -0.007(7) -0.003(7) -0.007(6)
C22 0.039(7) 0.020(7) 0.028(7) 0.003(6) 0.006(6) -0.002(6)
C1 0.024(7) 0.044(9) 0.037(8) -0.011(8) 0.003(6) -0.003(7)
C12 0.048(9) 0.046(9) 0.036(9) -0.003(7) -0.022(7) 0.000(7)
C9 0.027(8) 0.037(9) 0.057(10) 0.002(8) -0.001(7) 0.001(7)
C3 0.035(9) 0.040(9) 0.051(10) -0.002(7) -0.004(7) 0.000(7)
C23 0.018(6) 0.042(9) 0.057(9) -0.008(8) -0.005(6) 0.003(7)
C19 0.032(8) 0.038(9) 0.049(10) -0.011(7) 0.010(7) 0.003(7)
C24 0.042(9) 0.057(10) 0.023(8) 0.004(7) 0.007(6) -0.009(7)
C27 0.014(6) 0.030(8) 0.064(9) -0.010(8) -0.010(6) 0.004(6)
C26 0.028(8) 0.046(9) 0.048(9) 0.002(8) 0.004(7) -0.010(7)
C5 0.025(7) 0.041(9) 0.039(9) -0.007(7) -0.002(6) 0.005(6)
C18 0.042(8) 0.044(9) 0.020(8) -0.011(7) -0.006(7) 0.009(7)
C8 0.018(7) 0.048(9) 0.041(9) 0.001(7) -0.003(6) 0.007(6)
C20 0.029(8) 0.042(8) 0.032(8) -0.007(7) -0.004(6) 0.013(6)
C25 0.028(8) 0.027(8) 0.060(10) -0.013(7) -0.007(7) 0.006(6)
C21 0.021(7) 0.044(9) 0.061(10) -0.006(8) -0.003(7) -0.001(6)
C11 0.044(9) 0.057(10) 0.024(8) 0.003(7) 0.001(7) -0.010(8)
C13 0.071(11) 0.075(14) 0.037(10) 0.007(9) 0.024(8) -0.009(10)
C14 0.086(14) 0.066(12) 0.040(10) 0.012(9) 0.004(10) -0.007(10)
C4 0.033(7) 0.030(9) 0.030(8) -0.001(6) -0.003(6) 0.003(6)
C35 0.054(10) 0.040(9) 0.018(8) -0.006(6) 0.006(7) -0.012(7)
O1 0.033(5) 0.040(6) 0.063(7) 0.011(5) 0.000(5) 0.004(5)
O3 0.029(5) 0.067(7) 0.059(7) 0.015(5) 0.014(5) -0.002(5)
O4 0.030(5) 0.079(8) 0.088(8) 0.007(7) -0.022(5) -0.012(6)
C53 0.029(8) 0.110(15) 0.083(13) 0.011(13) 0.011(8) -0.007(10)
C78 0.014(7) 0.071(12) 0.047(9) -0.016(8) -0.002(6) 0.004(7)
C79 0.021(7) 0.036(9) 0.069(11) 0.010(8) 0.016(7) 0.004(6)
C40 0.029(7) 0.042(10) 0.083(11) -0.015(9) -0.003(7) -0.008(8)
C39 0.034(8) 0.048(9) 0.034(8) -0.002(7) 0.001(6) -0.006(7)
C38 0.027(7) 0.042(9) 0.052(10) -0.026(8) -0.002(7) 0.005(6)
C37 0.026(7) 0.051(10) 0.054(9) 0.012(8) -0.006(6) -0.005(7)
C41 0.017(7) 0.051(9) 0.045(9) 0.007(7) -0.011(6) -0.002(6)
C42 0.027(7) 0.042(9) 0.037(8) 0.003(6) -0.003(6) 0.006(6)
C36 0.037(8) 0.037(9) 0.044(9) -0.012(7) 0.008(7) -0.009(7)
O2 0.055(6) 0.047(6) 0.037(6) 0.013(5) 0.001(5) -0.001(5)
C34 0.049(8) 0.055(9) 0.056(9) 0.013(10) -0.008(7) 0.011(10)
C29 0.050(8) 0.042(9) 0.065(10) 0.017(10) 0.018(7) 0.020(8)
C33 0.036(8) 0.039(9) 0.050(9) -0.009(7) -0.009(7) -0.007(7)
C28 0.029(8) 0.051(10) 0.045(9) -0.003(8) 0.006(7) 0.003(7)
C32 0.023(8) 0.056(10) 0.059(11) -0.013(9) 0.014(7) -0.001(7)
C17 0.028(8) 0.069(11) 0.065(10) 0.005(9) -0.001(7) 0.013(8)
C84 0.066(9) 0.041(10) 0.072(10) 0.022(9) 0.019(8) 0.008(9)
C77 0.026(7) 0.063(11) 0.033(8) 0.019(7) 0.004(6) -0.001(7)
C81 0.060(10) 0.053(12) 0.053(10) -0.003(8) 0.023(8) 0.011(8)
C80 0.041(9) 0.046(9) 0.061(11) 0.003(8) 0.002(7) -0.008(7)
C82 0.059(10) 0.098(15) 0.049(10) -0.015(9) 0.012(9) 0.031(9)
C83 0.086(13) 0.059(12) 0.120(17) 0.026(11) 0.058(12) 0.048(10)
C30 0.058(9) 0.043(9) 0.062(10) 0.026(9) 0.026(8) -0.011(10)
C16 0.056(10) 0.056(11) 0.068(12) 0.003(8) 0.018(9) 0.002(8)
C31 0.030(8) 0.060(11) 0.056(11) -0.002(9) -0.001(7) -0.015(8)
C15 0.069(12) 0.093(15) 0.063(13) -0.021(11) 0.032(10) -0.031(11)
C10 0.028(8) 0.046(9) 0.064(10) 0.022(8) 0.005(7) 0.003(7)
C76 0.056(11) 0.084(14) 0.094(14) -0.004(11) -0.036(10) -0.004(10)

loop_
_atom_type_symbol
_atom_type_description
_atom_type_scat_dispersion_real
_atom_type_scat_dispersion_imag
_atom_type_scat_source
C C 0.0033 0.0016 'International Tables Vol C Tables 4.2.6.8 and 6.1.1.4'
H H 0.0000 0.0000 'International Tables Vol C Tables 4.2.6.8 and 6.1.1.4'
N N 0.0061 0.0033 'International Tables Vol C Tables 4.2.6.8 and 6.1.1.4'
Pd Pd -0.9988 1.0072 'International Tables Vol C Tables 4.2.6.8 and 6.1.1.4'
O O 0.0106 0.0060 'International Tables Vol C Tables 4.2.6.8 and 6.1.1.4'

loop_
_geom_angle_atom_site_label_1
_geom_angle_atom_site_label_2
_geom_angle_atom_site_label_3
_geom_angle
N1 Pd1 N3 86.3(4)
N1 Pd1 C35 136.5(5)
N3 Pd1 C35 137.0(5)
N1 Pd1 C42 167.7(5)
N3 Pd1 C42 101.1(4)
C35 Pd1 C42 38.3(4)
N1 Pd1 C36 101.8(5)
N3 Pd1 C36 164.6(4)
C35 Pd1 C36 38.0(5)
C42 Pd1 C36 68.8(5)
N4 Pd2 N6 86.4(4)
N4 Pd2 C78 135.8(5)
N6 Pd2 C78 137.2(5)
N4 Pd2 C79 102.3(4)
N6 Pd2 C79 163.6(5)
C78 Pd2 C79 38.5(5)
N4 Pd2 C77 170.0(5)
N6 Pd2 C77 100.8(4)
C78 Pd2 C77 38.7(5)
C79 Pd2 C77 69.1(5)
C63 N6 C60 105.5(10)
C63 N6 Pd2 129.3(8)
C60 N6 Pd2 120.7(8)
C46 N4 C43 107.2(10)
C46 N4 Pd2 132.7(8)
C43 N4 Pd2 118.9(8)
C43 N5 C60 125.5(11)
N5 C43 N4 130.2(12)
N5 C43 C44 122.6(11)
N4 C43 C44 107.0(11)
C45 C44 C43 105.7(10)
C45 C44 C54 126.1(12)
C43 C44 C54 128.1(11)
C48 C47 C52 118.4(11)
C48 C47 C46 122.2(11)
C52 C47 C46 119.2(10)
C47 C52 C51 119.9(11)
C47 C52 H52 120.1
C51 C52 H52 120.1
C56 C57 C58 121.8(14)
C56 C57 H57 119.1
C58 C57 H57 119.1
N4 C46 C45 111.7(10)
N4 C46 C47 122.0(10)
C45 C46 C47 125.9(12)
C49 C50 C51 122.0(13)
C49 C50 O3 117.1(13)
C51 C50 O3 120.9(14)
C44 C45 C46 108.4(11)
C44 C45 H45 125.8
C46 C45 H45 125.8
C59 C54 C55 122.6(12)
C59 C54 C44 121.0(13)
C55 C54 C44 116.2(12)
C56 C55 C54 117.5(14)
C56 C55 H55 121.3
C54 C55 H55 121.3
C54 C59 C58 117.6(15)
C54 C59 H59 121.2
C58 C59 H59 121.2
C50 C49 C48 119.3(13)
C50 C49 H49 120.4
C48 C49 H49 120.3
C50 C51 C52 118.4(13)
C50 C51 H51 120.8
C52 C51 H51 120.8
C57 C56 C55 119.7(15)
C57 C56 H56 120.1
C55 C56 H56 120.1
C57 C58 C59 120.6(15)
C57 C58 H58 119.7
C59 C58 H58 119.7
C49 C48 C47 121.9(12)
C49 C48 H48 119.0
C47 C48 H48 119.0
O4 C67 C68 126.9(17)
O4 C67 C66 113.3(15)
C68 C67 C66 119.6(12)
C62 C61 C60 105.9(12)
C62 C61 C70 124.7(12)
C60 C61 C70 129.4(12)
C71 C70 C75 119.2(12)
C71 C70 C61 121.3(13)
C75 C70 C61 119.3(12)
C61 C62 C63 106.5(11)
C61 C62 H62 126.7
C63 C62 H62 126.7
C65 C64 C69 117.4(11)
C65 C64 C63 123.6(12)
C69 C64 C63 119.0(12)
C64 C65 C66 122.0(13)
C64 C65 H65 119.0
C66 C65 H65 119.0
C67 C66 C65 118.9(13)
C67 C66 H66 120.6
C65 C66 H66 120.6
C68 C69 C64 122.1(13)
C68 C69 H69 119.0
C64 C69 H69 119.0
C73 C72 C71 123.1(15)
C73 C72 H72 118.5
C71 C72 H72 118.5
N5 C60 C61 124.1(12)
N5 C60 N6 125.7(11)
C61 C60 N6 110.1(11)
C67 C68 C69 120.0(14)
C67 C68 H68 120.0
C69 C68 H68 120.0
C72 C73 C74 119.5(14)
C72 C73 H73 120.3
C74 C73 H73 120.3
C74 C75 C70 120.4(13)
C74 C75 H75 119.8
C70 C75 H75 119.8
N6 C63 C62 111.8(11)
N6 C63 C64 124.9(11)
C62 C63 C64 123.2(11)
C72 C71 C70 118.9(14)
C72 C71 H71 120.5
C70 C71 H71 120.5
C75 C74 C73 118.9(14)
C75 C74 H74 120.6
C73 C74 H74 120.6
C4 N1 C1 103.0(9)
C4 N1 Pd1 130.0(8)
C1 N1 Pd1 121.5(7)
C18 N2 C1 125.4(10)
C18 N3 C21 107.4(10)
C18 N3 Pd1 118.5(8)
C21 N3 Pd1 129.7(9)
C6 C7 C8 119.9(12)
C6 C7 H7 120.1
C8 C7 H7 120.1
C7 C6 C5 121.6(12)
C7 C6 H6 119.2
C5 C6 H6 119.2
C3 C2 C1 102.1(11)
C3 C2 C11 126.7(13)
C1 C2 C11 131.2(12)
C23 C22 C27 115.3(11)
C23 C22 C21 121.5(11)
C27 C22 C21 123.1(11)
N2 C1 N1 123.8(11)
N2 C1 C2 122.9(11)
N1 C1 C2 113.2(10)
C13 C12 C11 124.5(14)
C13 C12 H12 117.7
C11 C12 H12 117.7
C8 C9 C10 118.8(12)
C8 C9 H9 120.6
C10 C9 H9 120.6
C2 C3 C4 109.3(12)
C2 C3 H3 125.3
C4 C3 H3 125.3
C24 C23 C22 122.1(11)
C24 C23 H23 118.9
C22 C23 H23 118.9
C20 C19 C28 127.2(12)
C20 C19 C18 105.2(11)
C28 C19 C18 127.5(13)
C23 C24 C25 121.0(12)
C23 C24 H24 119.5
C25 C24 H24 119.5
C26 C27 C22 122.8(11)
C26 C27 H27 118.6
C22 C27 H27 118.6
C27 C26 C25 121.1(12)
C27 C26 H26 119.5
C25 C26 H26 119.5
C6 C5 C10 117.4(12)
C6 C5 C4 121.9(11)
C10 C5 C4 120.8(12)
N2 C18 N3 128.3(11)
N2 C18 C19 122.3(12)
N3 C18 C19 109.2(11)
O1 C8 C9 124.4(12)
O1 C8 C7 115.6(12)
C9 C8 C7 120.0(12)
C19 C20 C21 110.0(11)
C19 C20 H20 125.0
C21 C20 H20 125.0
O2 C25 C26 116.6(12)
O2 C25 C24 125.7(12)
C26 C25 C24 117.6(13)
N3 C21 C22 124.8(11)
N3 C21 C20 108.0(12)
C22 C21 C20 127.0(12)
C12 C11 C16 116.4(13)
C12 C11 C2 120.7(13)
C16 C11 C2 122.8(13)
C12 C13 C14 119.3(15)
C12 C13 H13 120.3
C14 C13 H13 120.3
C15 C14 C13 118.2(16)
C15 C14 H14 120.9
C13 C14 H14 120.9
N1 C4 C3 112.4(10)
N1 C4 C5 120.3(11)
C3 C4 C5 127.3(11)
C36 C35 C42 122.0(12)
C36 C35 Pd1 73.1(7)
C42 C35 Pd1 72.6(7)
C36 C35 H35 118.6
C42 C35 H35 118.6
Pd1 C35 H35 118.6
C8 O1 C17 117.3(10)
C53 O3 C50 118.6(11)
C67 O4 C76 115.2(13)
O3 C53 H53A 109.5
O3 C53 H53B 109.5
H53A C53 H53B 109.5
O3 C53 H53C 109.5
H53A C53 H53C 109.5
H53B C53 H53C 109.5
C79 C78 C77 120.2(12)
C79 C78 Pd2 71.8(7)
C77 C78 Pd2 73.1(7)
C79 C78 H78 119.6
C77 C78 H78 119.6
Pd2 C78 H78 119.6
C78 C79 C80 124.2(12)
C78 C79 Pd2 69.7(7)
C80 C79 Pd2 109.2(8)
C78 C79 H79 114.9
C80 C79 H79 114.9
Pd2 C79 H79 114.9
C39 C40 C41 116.8(10)
C39 C40 H40A 108.1
C41 C40 H40A 108.1
C39 C40 H40B 108.1
C41 C40 H40B 108.1
H40A C40 H40B 107.3
C40 C39 C38 116.9(11)
C40 C39 H39A 108.1
C38 C39 H39A 108.1
C40 C39 H39B 108.1
C38 C39 H39B 108.1
H39A C39 H39B 107.3
C39 C38 C37 118.3(11)
C39 C38 H38A 107.7
C37 C38 H38A 107.7
C39 C38 H38B 107.7
C37 C38 H38B 107.7
H38A C38 H38B 107.1
C36 C37 C38 114.9(11)
C36 C37 H37A 108.5
C38 C37 H37A 108.6
C36 C37 H37B 108.6
C38 C37 H37B 108.6
H37A C37 H37B 107.5
C42 C41 C40 115.6(10)
C42 C41 H41A 108.4
C40 C41 H41A 108.4
C42 C41 H41B 108.4
C40 C41 H41B 108.4
H41A C41 H41B 107.4
C35 C42 C41 123.1(11)
C35 C42 Pd1 69.1(7)
C41 C42 Pd1 108.7(8)
C35 C42 H42 115.5
C41 C42 H42 115.4
Pd1 C42 H42 115.4
C35 C36 C37 126.0(12)
C35 C36 Pd1 68.9(8)
C37 C36 Pd1 108.5(8)
C35 C36 H36 114.6
C37 C36 H36 114.6
Pd1 C36 H36 114.6
C25 O2 C34 118.2(10)
O2 C34 H34A 109.5
O2 C34 H34B 109.5
H34A C34 H34B 109.5
O2 C34 H34C 109.5
H34A C34 H34C 109.5
H34B C34 H34C 109.5
C28 C29 C30 123.2(13)
C28 C29 H29 118.4
C30 C29 H29 118.4
C32 C33 C28 120.8(13)
C32 C33 H33 119.6
C28 C33 H33 119.6
C29 C28 C33 116.1(12)
C29 C28 C19 125.1(12)
C33 C28 C19 118.8(13)
C31 C32 C33 121.4(14)
C31 C32 H32 119.3
C33 C32 H32 119.3
O1 C17 H17A 109.5
O1 C17 H17B 109.5
H17A C17 H17B 109.5
O1 C17 H17C 109.5
H17A C17 H17C 109.5
H17B C17 H17C 109.5
C77 C84 C83 116.0(12)
C77 C84 H84A 108.3
C83 C84 H84A 108.3
C77 C84 H84B 108.3
C83 C84 H84B 108.3
H84A C84 H84B 107.4
C78 C77 C84 124.9(13)
C78 C77 Pd2 68.2(7)
C84 C77 Pd2 112.8(9)
C78 C77 H77 114.1
C84 C77 H77 114.1
Pd2 C77 H77 114.1
C82 C81 C80 117.6(12)
C82 C81 H81A 107.9
C80 C81 H81A 107.9
C82 C81 H81B 107.9
C80 C81 H81B 107.9
H81A C81 H81B 107.2
C79 C80 C81 115.1(11)
C79 C80 H80A 108.5
C81 C80 H80A 108.5
C79 C80 H80B 108.5
C81 C80 H80B 108.5
H80A C80 H80B 107.5
C83 C82 C81 121.1(14)
C83 C82 H82A 107.1
C81 C82 H82A 107.1
C83 C82 H82B 107.1
C81 C82 H82B 107.1
H82A C82 H82B 106.8
C82 C83 C84 117.8(13)
C82 C83 H83A 107.9
C84 C83 H83A 107.8
C82 C83 H83B 107.9
C84 C83 H83B 107.9
H83A C83 H83B 107.2
C31 C30 C29 118.7(14)
C31 C30 H30 120.7
C29 C30 H30 120.7
C11 C16 C15 118.6(15)
C11 C16 H16 120.7
C15 C16 H16 120.7
C32 C31 C30 119.5(13)
C32 C31 H31 120.2
C30 C31 H31 120.2
C14 C15 C16 122.8(16)
C14 C15 H15 118.6
C16 C15 H15 118.6
C5 C10 C9 122.1(13)
C5 C10 H10 119.0
C9 C10 H10 118.9
O4 C76 H76A 109.5
O4 C76 H76B 109.5
H76A C76 H76B 109.5
O4 C76 H76C 109.5
H76A C76 H76C 109.5
H76B C76 H76C 109.5

loop_
_geom_bond_atom_site_label_1
_geom_bond_atom_site_label_2
_geom_bond_distance
Pd1 N1 2.060(9)
Pd1 N3 2.064(10)
Pd1 C35 2.112(12)
Pd1 C42 2.157(12)
Pd1 C36 2.167(13)
Pd2 N4 2.072(10)
Pd2 N6 2.081(9)
Pd2 C78 2.101(11)
Pd2 C79 2.128(12)
Pd2 C77 2.164(12)
N6 C63 1.294(13)
N6 C60 1.416(14)
N4 C46 1.343(14)
N4 C43 1.421(15)
N5 C43 1.283(15)
N5 C60 1.315(15)
C43 C44 1.487(17)
C44 C45 1.376(15)
C44 C54 1.493(15)
C47 C48 1.383(15)
C47 C52 1.384(15)
C47 C46 1.504(15)
C52 C51 1.404(17)
C52 H52 0.9500
C57 C56 1.35(2)
C57 C58 1.36(2)
C57 H57 0.9500
C46 C45 1.406(16)
C50 C49 1.349(18)
C50 C51 1.377(18)
C50 O3 1.388(15)
C45 H45 0.9500
C54 C59 1.352(18)
C54 C55 1.403(18)
C55 C56 1.395(15)
C55 H55 0.9500
C59 C58 1.393(16)
C59 H59 0.9500
C49 C48 1.357(16)
C49 H49 0.9500
C51 H51 0.9500
C56 H56 0.9500
C58 H58 0.9500
C48 H48 0.9500
C67 O4 1.352(14)
C67 C68 1.357(19)
C67 C66 1.41(2)
C61 C62 1.362(16)
C61 C60 1.406(16)
C61 C70 1.510(17)
C70 C71 1.380(17)
C70 C75 1.396(16)
C62 C63 1.442(16)
C62 H62 0.9500
C64 C65 1.356(16)
C64 C69 1.397(17)
C64 C63 1.486(15)
C65 C66 1.408(17)
C65 H65 0.9500
C66 H66 0.9500
C69 C68 1.385(16)
C69 H69 0.9500
C72 C73 1.332(19)
C72 C71 1.372(18)
C72 H72 0.9500
C68 H68 0.9500
C73 C74 1.400(19)
C73 H73 0.9500
C75 C74 1.386(16)
C75 H75 0.9500
C71 H71 0.9500
C74 H74 0.9500
N1 C4 1.370(14)
N1 C1 1.398(13)
N2 C18 1.326(14)
N2 C1 1.370(14)
N3 C18 1.383(15)
N3 C21 1.384(16)
C7 C6 1.362(16)
C7 C8 1.406(16)
C7 H7 0.9500
C6 C5 1.388(16)
C6 H6 0.9500
C2 C3 1.395(16)
C2 C1 1.459(17)
C2 C11 1.462(17)
C22 C23 1.406(15)
C22 C27 1.410(15)
C22 C21 1.431(16)
C12 C13 1.352(17)
C12 C11 1.377(17)
C12 H12 0.9500
C9 C8 1.370(17)
C9 C10 1.393(17)
C9 H9 0.9500
C3 C4 1.400(16)
C3 H3 0.9500
C23 C24 1.366(17)
C23 H23 0.9500
C19 C20 1.343(17)
C19 C28 1.478(17)
C19 C18 1.483(16)
C24 C25 1.398(17)
C24 H24 0.9500
C27 C26 1.355(16)
C27 H27 0.9500
C26 C25 1.389(17)
C26 H26 0.9500
C5 C10 1.390(16)
C5 C4 1.465(16)
C8 O1 1.369(14)
C20 C21 1.448(16)
C20 H20 0.9500
C25 O2 1.319(15)
C11 C16 1.377(18)
C13 C14 1.36(2)
C13 H13 0.9500
C14 C15 1.35(2)
C14 H14 0.9500
C35 C36 1.395(18)
C35 C42 1.399(16)
C35 H35 1.0000
O1 C17 1.453(14)
O3 C53 1.384(15)
O4 C76 1.424(18)
C53 H53A 0.9800
C53 H53B 0.9800
C53 H53C 0.9800
C78 C79 1.393(17)
C78 C77 1.415(17)
C78 H78 1.0000
C79 C80 1.502(17)
C79 H79 1.0000
C40 C39 1.517(15)
C40 C41 1.553(17)
C40 H40A 0.9900
C40 H40B 0.9900
C39 C38 1.521(17)
C39 H39A 0.9900
C39 H39B 0.9900
C38 C37 1.528(16)
C38 H38A 0.9900
C38 H38B 0.9900
C37 C36 1.503(17)
C37 H37A 0.9900
C37 H37B 0.9900
C41 C42 1.513(16)
C41 H41A 0.9900
C41 H41B 0.9900
C42 H42 1.0000
C36 H36 1.0000
O2 C34 1.448(13)
C34 H34A 0.9800
C34 H34B 0.9800
C34 H34C 0.9800
C29 C28 1.385(18)
C29 C30 1.406(15)
C29 H29 0.9500
C33 C32 1.392(17)
C33 C28 1.431(17)
C33 H33 0.9500
C32 C31 1.376(18)
C32 H32 0.9500
C17 H17A 0.9800
C17 H17B 0.9800
C17 H17C 0.9800
C84 C77 1.503(19)
C84 C83 1.562(18)
C84 H84A 0.9900
C84 H84B 0.9900
C77 H77 1.0000
C81 C82 1.494(18)
C81 C80 1.535(17)
C81 H81A 0.9900
C81 H81B 0.9900
C80 H80A 0.9900
C80 H80B 0.9900
C82 C83 1.472(19)
C82 H82A 0.9900
C82 H82B 0.9900
C83 H83A 0.9900
C83 H83B 0.9900
C30 C31 1.398(18)
C30 H30 0.9500
C16 C15 1.411(19)
C16 H16 0.9500
C31 H31 0.9500
C15 H15 0.9500
C10 H10 0.9500
C76 H76A 0.9800
C76 H76B 0.9800
C76 H76C 0.9800
